data_7056387
loop_
_publ_author_name
'Levashov, Andrey'
'Aksenov, Nicolai A.'
'Aksenova, Inna V.'
'Konshin, Valeriy V.'

_publ_section_title
;
 Oxidative coupling of tetraalkynyltin with aldehydes leading to alkynyl
 ketones
;
_journal_name_full 'New J. Chem.'
_journal_paper_doi 10.1039/C7NJ01376K
_journal_year 2017
_chemical_formula_moiety 'C26 H22 O3'
_chemical_formula_sum 'C26 H22 O3'
_chemical_formula_weight 382.43
_chemical_melting_point 414.2(2)
_chemical_name_common '4-(3-phenylprop-2-ynoyl)phenyl 4-tert-butylbenzoate (4aj)'
_chemical_name_systematic '4-(3-phenylpropioloyl)phenyl benzoate'
_space_group_crystal_system triclinic
_space_group_IT_number 2
_space_group_name_Hall '-P 1'
_space_group_name_H-M_alt 'P -1'
_symmetry_space_group_name_Hall '-P 1'
_symmetry_space_group_name_H-M 'P -1'
_atom_sites_solution_hydrogens geom
_atom_sites_solution_primary dual
_audit_creation_date 2017-03-02
_audit_creation_method
;
Olex2 1.2
(compiled 2016.11.30 svn.r3356 for OlexSys, GUI svn.r5269)
;
_audit_update_record
;
2017-04-12 deposited with the CCDC.
2017-06-30 downloaded from the CCDC.
;
_cell_angle_alpha 88.139(2)
_cell_angle_beta 87.315(2)
_cell_angle_gamma 80.902(3)
_cell_formula_units_Z 2
_cell_length_a 6.7125(3)
_cell_length_b 9.9947(3)
_cell_length_c 15.6535(3)
_cell_measurement_reflns_used 10012
_cell_measurement_temperature 100.00(10)
_cell_measurement_theta_max 73.3750
_cell_measurement_theta_min 4.3750
_cell_volume 1035.50(6)
_computing_cell_refinement 'CrysAlisPro 1.171.38.41 (Rigaku OD, 2015)'
_computing_data_collection 'CrysAlisPro 1.171.38.41 (Rigaku OD, 2015)'
_computing_data_reduction 'CrysAlisPro 1.171.38.41 (Rigaku OD, 2015)'
_computing_molecular_graphics 'Olex2 (Dolomanov et al., 2009)'
_computing_publication_material 'Olex2 (Dolomanov et al., 2009)'
_computing_structure_refinement 'ShelXL (Sheldrick, 2015)'
_computing_structure_solution 'ShelXT (Sheldrick, 2015)'
_diffrn_ambient_environment N~2~
_diffrn_ambient_temperature 100.00(10)
_diffrn_detector 'CCD plate'
_diffrn_detector_area_resol_mean 5.2529
_diffrn_detector_type AtlasS2
_diffrn_measured_fraction_theta_full 0.9997
_diffrn_measured_fraction_theta_max 0.9824
_diffrn_measurement_details
;
List of Runs (angles in degrees, time in seconds):

  # Type    Start    End  Width  t~exp~   \w     \q     \k     \f   Frames
#--------------------------------------------------------------------------
  1  \w    -96.00  -2.00   1.00    1.33    --  -41.35 125.00   0.00   94
  2  \w   -113.00 -13.00   1.00    1.33    --  -41.35 -57.00 150.00  100
  3  \w    -66.00  33.00   1.00    1.33    --  -41.35  38.00  90.00   99
  4  \w    -69.00  32.00   1.00    1.33    --  -41.35  57.00 -60.00  101
  5  \w     81.00 178.00   1.00    5.30    --  106.96  45.00   0.00   97
  6  \w     34.00 121.00   1.00    5.30    --  106.96-125.00 120.00   87
  7  \w     74.00 178.00   1.00    5.30    --  106.96  77.00-120.00  104
  8  \w     25.00 109.00   1.00    5.30    --  106.96 -95.00-120.00   84
  9  \w     31.00 135.00   1.00    5.30    --  106.96 -30.00-180.00  104
 10  \w     94.00 178.00   1.00    5.30    --  106.96 125.00 -90.00   84
 11  \w     94.00 178.00   1.00    5.30    --  106.96 125.00-120.00   84
 12  \w     94.00 178.00   1.00    5.30    --  106.96 125.00 150.00   84
 13  \w     81.00 178.00   1.00    5.30    --  106.96  45.00-150.00   97
 14  \w     25.00 109.00   1.00    5.30    --  106.96 -95.00 -60.00   84
 15  \w     94.00 178.00   1.00    5.30    --  106.96 125.00 -60.00   84
 16  \w     35.00 136.00   1.00    5.30    --  106.96 -61.00 -90.00  101
 17  \w   -113.00 -13.00   1.00    1.33    --  -41.35 -57.00-120.00  100
 18  \w   -117.00  -9.00   1.00    1.33    --  -41.35 -77.00 -30.00  108
 19  \w   -117.00  -9.00   1.00    1.33    --  -41.35 -77.00  60.00  108
 20  \w     -3.00  80.00   1.00    1.33    --   41.35 -95.00 169.00   83
 21  \w     74.00 178.00   1.00    5.30    --  106.96  77.00  60.00  104
 22  \w     74.00 178.00   1.00    5.30    --  106.96  77.00  30.00  104
 23  \w     78.00 178.00   1.00    5.30    --  106.96  61.00 -60.00  100
 24  \w     74.00 178.00   1.00    5.30    --  106.96  77.00-150.00  104
 25  \w     79.00 178.00   1.00    5.30    --  106.96  30.00 120.00   99
 26  \w     74.00 178.00   1.00    5.30    --  106.96  77.00   0.00  104
 27  \w     78.00 178.00   1.00    5.30    --  106.96  61.00 120.00  100
 28  \w     78.00 178.00   1.00    5.30    --  106.96  61.00 150.00  100
 29  \w   -117.00  -9.00   1.00    1.33    --  -41.35 -77.00 150.00  108
 30  \w   -117.00  -9.00   1.00    1.33    --  -41.35 -77.00-150.00  108
 31  \w   -121.00   0.00   1.00    1.33    --  -41.35 -19.00 -90.00  121
 32  \w     17.00 116.00   1.00    1.33    --   41.35  38.00 -90.00   99
;
_diffrn_measurement_device 'four-circle diffractometer'
_diffrn_measurement_device_type 'SuperNova, Dual, Cu at zero, AtlasS2'
_diffrn_measurement_method '\w scans'
_diffrn_orient_matrix_type 'CrysAlisPro convention (1999,Acta A55,543-557)'
_diffrn_orient_matrix_UB_11 0.1605568000
_diffrn_orient_matrix_UB_12 0.0093898000
_diffrn_orient_matrix_UB_13 0.0657951000
_diffrn_orient_matrix_UB_21 -0.1670832000
_diffrn_orient_matrix_UB_22 0.0608256000
_diffrn_orient_matrix_UB_23 0.0647713000
_diffrn_orient_matrix_UB_31 -0.0206056000
_diffrn_orient_matrix_UB_32 -0.1435119000
_diffrn_orient_matrix_UB_33 0.0344835000
_diffrn_radiation_monochromator mirror
_diffrn_radiation_probe x-ray
_diffrn_radiation_type 'Cu K\a'
_diffrn_radiation_wavelength 1.54184
_diffrn_reflns_av_R_equivalents 0.0373
_diffrn_reflns_av_unetI/netI 0.0216
_diffrn_reflns_Laue_measured_fraction_full 0.999
_diffrn_reflns_Laue_measured_fraction_max 0.984
_diffrn_reflns_limit_h_max 8
_diffrn_reflns_limit_h_min -8
_diffrn_reflns_limit_k_max 11
_diffrn_reflns_limit_k_min -12
_diffrn_reflns_limit_l_max 19
_diffrn_reflns_limit_l_min -19
_diffrn_reflns_number 19353
_diffrn_reflns_point_group_measured_fraction_full 0.999
_diffrn_reflns_point_group_measured_fraction_max 0.984
_diffrn_reflns_theta_full 67.684
_diffrn_reflns_theta_max 73.841
_diffrn_reflns_theta_min 4.482
_diffrn_source 'micro-focus sealed X-ray tube'
_diffrn_source_type 'SuperNova (Cu) X-ray Source'
_exptl_absorpt_coefficient_mu 0.630
_exptl_absorpt_correction_T_max 0.979
_exptl_absorpt_correction_T_min 0.902
_exptl_absorpt_correction_type gaussian
_exptl_absorpt_process_details
;
CrysAlisPro 1.171.38.41 (Rigaku Oxford Diffraction, 2015)
Numerical absorption correction based on gaussian integration over
            a multifaceted crystal model
Empirical absorption correction using spherical harmonics,
 implemented in SCALE3 ABSPACK scaling algorithm.
;
_exptl_crystal_colour 'clear yellowish yellow'
_exptl_crystal_colour_lustre clear
_exptl_crystal_colour_modifier yellowish
_exptl_crystal_colour_primary yellow
_exptl_crystal_density_diffrn 1.227
_exptl_crystal_description prism
_exptl_crystal_F_000 404
_exptl_crystal_recrystallization_method 'recrystallized from EtOH'
_exptl_crystal_size_max 0.51
_exptl_crystal_size_mid 0.227
_exptl_crystal_size_min 0.07
_refine_diff_density_max 0.278
_refine_diff_density_min -0.199
_refine_diff_density_rms 0.037
_refine_ls_extinction_method none
_refine_ls_goodness_of_fit_ref 1.037
_refine_ls_hydrogen_treatment constr
_refine_ls_matrix_type full
_refine_ls_number_parameters 265
_refine_ls_number_reflns 4133
_refine_ls_number_restraints 0
_refine_ls_restrained_S_all 1.037
_refine_ls_R_factor_all 0.0413
_refine_ls_R_factor_gt 0.0374
_refine_ls_shift/su_max 0.001
_refine_ls_shift/su_mean 0.000
_refine_ls_structure_factor_coef Fsqd
_refine_ls_weighting_details 'w=1/[\s^2^(Fo^2^)+(0.0535P)^2^+0.2550P] where P=(Fo^2^+2Fc^2^)/3'
_refine_ls_weighting_scheme calc
_refine_ls_wR_factor_gt 0.1000
_refine_ls_wR_factor_ref 0.1038
_reflns_Friedel_coverage 0.000
_reflns_number_gt 3728
_reflns_number_total 4133
_reflns_threshold_expression 'I > 2\s(I)'
_cod_data_source_file c7nj01376k2.cif
_cod_data_source_block anna331_01032017_al063_2
_cod_depositor_comments
;
The following automatic conversions were performed:

'_chemical_melting_point' value '414.0 - 414.4 K' was changed to
'414.2(2)' - the average value was taken and precision was estimated.

Automatic conversion script
Id: cif_fix_values 4973 2017-02-22 13:04:09Z antanas 
;
_cod_database_code 7056387
_chemical_oxdiff_formula C26H22O3
_shelx_space_group_comment
;
The symmetry employed for this shelxl refinement is uniquely defined
by the following loop, which should always be used as a source of
symmetry information in preference to the above space-group names.
They are only intended as comments.
;
_reflns_odcompleteness_completeness 99.97
_reflns_odcompleteness_iscentric 1
_reflns_odcompleteness_theta 66.97
_olex2_refinement_description
;
1. Fixed Uiso
 At 1.2 times of:
  All C(H) groups
 At 1.5 times of:
  All C(H,H,H) groups
2.a Aromatic/amide H refined with riding coordinates:
 C19(H19), C21(H21), C22(H22), C18(H18), C15(H15), C14(H14), C11(H11), C5(H5),
 C1(H1), C12(H12), C2(H2), C4(H4), C3(H3)
2.b Idealised Me refined as rotating group:
 C25(H25A,H25B,H25C), C24(H24A,H24B,H24C), C26(H26A,H26B,H26C)
;
_shelx_shelxl_version_number 2014/7
_olex2_date_sample_data_collection 2017-03-02
_olex2_exptl_crystal_mounting_method 'mounted by acrylic glue on the glass stick'
_olex2_submission_special_instructions 'No special instructions were received'
_oxdiff_exptl_absorpt_empirical_details
;
Empirical correction (ABSPACK) includes:
- Absorption correction using spherical harmonics
- Frame scaling
;
_oxdiff_exptl_absorpt_empirical_full_max 2.376
_oxdiff_exptl_absorpt_empirical_full_min 0.596

loop_
_space_group_symop_operation_xyz
'x, y, z'
'-x, -y, -z'

loop_
_atom_site_label
_atom_site_type_symbol
_atom_site_fract_x
_atom_site_fract_y
_atom_site_fract_z
_atom_site_U_iso_or_equiv
_atom_site_adp_type
_atom_site_occupancy
_atom_site_site_symmetry_order
_atom_site_calc_flag
_atom_site_refinement_flags_posn
O1 O 0.07964(13) 0.70041(9) 0.51629(5) 0.0352(2) Uani 1 1 d .
O3 O 0.63396(12) 0.91455(9) 0.17483(5) 0.0319(2) Uani 1 1 d .
O2 O 0.26653(13) 0.85543(9) 0.55463(5) 0.0333(2) Uani 1 1 d .
C17 C 0.04633(16) 0.78162(11) 0.65942(7) 0.0238(2) Uani 1 1 d .
C19 C 0.05550(16) 0.85838(11) 0.80312(7) 0.0250(2) Uani 1 1 d .
H19 H 0.1164 0.9040 0.8430 0.030 Uiso 1 1 calc R
C21 C -0.19842(16) 0.72850(11) 0.76791(7) 0.0254(2) Uani 1 1 d .
H21 H -0.3100 0.6872 0.7834 0.030 Uiso 1 1 calc R
C16 C 0.12701(16) 0.77147(11) 0.56966(7) 0.0251(2) Uani 1 1 d .
C9 C 0.70477(16) 0.85522(12) 0.23842(7) 0.0254(2) Uani 1 1 d .
C10 C 0.59019(16) 0.85604(11) 0.32214(7) 0.0240(2) Uani 1 1 d .
C22 C -0.11866(17) 0.71912(11) 0.68436(7) 0.0257(2) Uani 1 1 d .
H22 H -0.1761 0.6707 0.6449 0.031 Uiso 1 1 calc R
C18 C 0.13411(16) 0.85089(11) 0.71993(7) 0.0252(2) Uani 1 1 d .
H18 H 0.2457 0.8921 0.7042 0.030 Uiso 1 1 calc R
C15 C 0.38686(17) 0.91431(11) 0.32672(7) 0.0262(2) Uani 1 1 d .
H15 H 0.3262 0.9550 0.2782 0.031 Uiso 1 1 calc R
C7 C 1.07431(17) 0.71428(12) 0.23406(7) 0.0281(2) Uani 1 1 d .
C8 C 0.90793(17) 0.77959(12) 0.23547(7) 0.0275(2) Uani 1 1 d .
C20 C -0.11396(16) 0.79888(11) 0.82890(7) 0.0231(2) Uani 1 1 d .
C13 C 0.37004(18) 0.85222(12) 0.47476(7) 0.0282(2) Uani 1 1 d .
C6 C 1.27296(17) 0.63736(11) 0.23264(7) 0.0275(2) Uani 1 1 d .
C14 C 0.27513(17) 0.91170(12) 0.40328(7) 0.0284(2) Uani 1 1 d .
H14 H 0.1391 0.9492 0.4066 0.034 Uiso 1 1 calc R
C23 C -0.19416(16) 0.81123(12) 0.92188(7) 0.0257(2) Uani 1 1 d .
C11 C 0.68224(17) 0.79739(12) 0.39516(7) 0.0292(2) Uani 1 1 d .
H11 H 0.8180 0.7593 0.3923 0.035 Uiso 1 1 calc R
C5 C 1.35425(19) 0.57895(12) 0.30830(8) 0.0309(3) Uani 1 1 d .
H5 H 1.2784 0.5884 0.3596 0.037 Uiso 1 1 calc R
C25 C -0.23050(17) 0.96101(12) 0.94632(7) 0.0292(2) Uani 1 1 d .
H25A H -0.1074 0.9979 0.9372 0.044 Uiso 1 1 calc GR
H25B H -0.2742 0.9682 1.0055 0.044 Uiso 1 1 calc GR
H25C H -0.3327 1.0105 0.9115 0.044 Uiso 1 1 calc GR
C1 C 1.38826(18) 0.62202(13) 0.15575(8) 0.0315(3) Uani 1 1 d .
H1 H 1.3347 0.6603 0.1052 0.038 Uiso 1 1 calc R
C12 C 0.57141(18) 0.79585(13) 0.47211(7) 0.0322(3) Uani 1 1 d .
H12 H 0.6320 0.7574 0.5212 0.039 Uiso 1 1 calc R
C24 C -0.03489(19) 0.73107(13) 0.97943(7) 0.0338(3) Uani 1 1 d .
H24A H -0.0141 0.6372 0.9649 0.051 Uiso 1 1 calc GR
H24B H -0.0812 0.7399 1.0382 0.051 Uiso 1 1 calc GR
H24C H 0.0899 0.7662 0.9711 0.051 Uiso 1 1 calc GR
C2 C 1.58205(18) 0.54987(13) 0.15497(8) 0.0351(3) Uani 1 1 d .
H2 H 1.6587 0.5400 0.1039 0.042 Uiso 1 1 calc R
C4 C 1.5483(2) 0.50696(12) 0.30639(8) 0.0352(3) Uani 1 1 d .
H4 H 1.6027 0.4681 0.3566 0.042 Uiso 1 1 calc R
C3 C 1.66206(19) 0.49243(13) 0.22992(9) 0.0366(3) Uani 1 1 d .
H3 H 1.7923 0.4440 0.2291 0.044 Uiso 1 1 calc R
C26 C -0.39334(18) 0.75613(14) 0.93693(8) 0.0342(3) Uani 1 1 d .
H26A H -0.4918 0.8029 0.8994 0.051 Uiso 1 1 calc GR
H26B H -0.4410 0.7700 0.9952 0.051 Uiso 1 1 calc GR
H26C H -0.3722 0.6610 0.9256 0.051 Uiso 1 1 calc GR

loop_
_atom_site_aniso_label
_atom_site_aniso_U_11
_atom_site_aniso_U_22
_atom_site_aniso_U_33
_atom_site_aniso_U_23
_atom_site_aniso_U_13
_atom_site_aniso_U_12
O1 0.0416(5) 0.0451(5) 0.0217(4) -0.0055(3) 0.0025(3) -0.0158(4)
O3 0.0303(4) 0.0435(5) 0.0213(4) 0.0044(3) -0.0008(3) -0.0054(3)
O2 0.0414(5) 0.0401(5) 0.0210(4) -0.0054(3) 0.0090(3) -0.0165(4)
C17 0.0255(5) 0.0247(5) 0.0199(5) 0.0021(4) 0.0004(4) -0.0011(4)
C19 0.0258(5) 0.0277(5) 0.0219(5) -0.0022(4) -0.0006(4) -0.0047(4)
C21 0.0242(5) 0.0288(6) 0.0235(5) 0.0027(4) -0.0002(4) -0.0059(4)
C16 0.0260(5) 0.0268(5) 0.0218(5) 0.0015(4) -0.0012(4) -0.0017(4)
C9 0.0252(5) 0.0302(6) 0.0219(5) -0.0012(4) -0.0005(4) -0.0081(4)
C10 0.0260(5) 0.0258(5) 0.0210(5) -0.0009(4) 0.0004(4) -0.0067(4)
C22 0.0280(5) 0.0279(6) 0.0216(5) 0.0006(4) -0.0036(4) -0.0050(4)
C18 0.0256(5) 0.0268(5) 0.0235(5) 0.0003(4) 0.0016(4) -0.0056(4)
C15 0.0285(5) 0.0262(5) 0.0232(5) 0.0017(4) -0.0009(4) -0.0028(4)
C7 0.0290(6) 0.0316(6) 0.0247(5) -0.0017(4) 0.0013(4) -0.0085(5)
C8 0.0277(6) 0.0342(6) 0.0212(5) -0.0006(4) 0.0018(4) -0.0074(5)
C20 0.0229(5) 0.0249(5) 0.0203(5) 0.0015(4) 0.0006(4) -0.0009(4)
C13 0.0346(6) 0.0319(6) 0.0196(5) -0.0035(4) 0.0057(4) -0.0109(5)
C6 0.0262(5) 0.0256(5) 0.0314(6) -0.0020(4) 0.0000(4) -0.0065(4)
C14 0.0282(5) 0.0282(6) 0.0276(5) -0.0014(4) 0.0043(4) -0.0024(4)
C23 0.0249(5) 0.0321(6) 0.0195(5) 0.0003(4) 0.0016(4) -0.0037(4)
C11 0.0265(5) 0.0372(6) 0.0239(5) 0.0008(4) -0.0017(4) -0.0055(5)
C5 0.0356(6) 0.0273(6) 0.0304(6) -0.0016(4) -0.0007(5) -0.0064(5)
C25 0.0271(5) 0.0363(6) 0.0233(5) -0.0046(4) 0.0014(4) -0.0017(4)
C1 0.0291(6) 0.0328(6) 0.0321(6) 0.0021(5) 0.0009(5) -0.0046(5)
C12 0.0351(6) 0.0424(7) 0.0199(5) 0.0036(5) -0.0034(4) -0.0088(5)
C24 0.0354(6) 0.0415(7) 0.0219(5) 0.0042(5) 0.0012(4) 0.0006(5)
C2 0.0297(6) 0.0343(6) 0.0402(7) -0.0001(5) 0.0075(5) -0.0038(5)
C4 0.0391(7) 0.0271(6) 0.0390(7) 0.0020(5) -0.0094(5) -0.0028(5)
C3 0.0287(6) 0.0280(6) 0.0518(8) 0.0011(5) -0.0021(5) -0.0013(5)
C26 0.0328(6) 0.0448(7) 0.0261(6) -0.0028(5) 0.0080(5) -0.0115(5)

loop_
_atom_type_symbol
_atom_type_description
_atom_type_scat_dispersion_real
_atom_type_scat_dispersion_imag
_atom_type_scat_source
C C 0.0181 0.0091 'International Tables Vol C Tables 4.2.6.8 and 6.1.1.4'
H H 0.0000 0.0000 'International Tables Vol C Tables 4.2.6.8 and 6.1.1.4'
O O 0.0492 0.0322 'International Tables Vol C Tables 4.2.6.8 and 6.1.1.4'

loop_
_exptl_crystal_face_index_h
_exptl_crystal_face_index_k
_exptl_crystal_face_index_l
_exptl_crystal_face_perp_dist
-1 -1 10 0.0140
1 1 -10 0.0560
-1 -6 4 0.1961
-4 -1 -6 0.0764
2 8 -4 0.1578
5 1 6 0.1088

loop_
_geom_angle_atom_site_label_1
_geom_angle_atom_site_label_2
_geom_angle_atom_site_label_3
_geom_angle
C16 O2 C13 118.49(9)
C22 C17 C16 119.37(10)
C22 C17 C18 119.11(10)
C18 C17 C16 121.51(10)
C18 C19 H19 119.2
C18 C19 C20 121.55(10)
C20 C19 H19 119.2
C22 C21 H21 119.4
C22 C21 C20 121.14(10)
C20 C21 H21 119.4
O1 C16 O2 123.27(10)
O1 C16 C17 126.30(10)
O2 C16 C17 110.43(9)
O3 C9 C10 122.54(10)
O3 C9 C8 120.79(10)
C8 C9 C10 116.67(9)
C15 C10 C9 119.23(10)
C11 C10 C9 120.83(10)
C11 C10 C15 119.92(10)
C17 C22 C21 120.43(10)
C17 C22 H22 119.8
C21 C22 H22 119.8
C17 C18 H18 119.9
C19 C18 C17 120.12(10)
C19 C18 H18 119.9
C10 C15 H15 119.9
C14 C15 C10 120.25(10)
C14 C15 H15 119.9
C8 C7 C6 179.57(14)
C7 C8 C9 178.35(13)
C19 C20 C23 119.02(9)
C21 C20 C19 117.62(9)
C21 C20 C23 123.35(10)
C14 C13 O2 120.50(10)
C12 C13 O2 117.20(10)
C12 C13 C14 122.16(10)
C5 C6 C7 120.17(10)
C5 C6 C1 119.69(11)
C1 C6 C7 120.14(10)
C15 C14 H14 120.7
C13 C14 C15 118.64(10)
C13 C14 H14 120.7
C20 C23 C25 109.56(9)
C20 C23 C24 108.36(9)
C20 C23 C26 112.44(9)
C25 C23 C24 109.49(9)
C26 C23 C25 107.97(9)
C26 C23 C24 109.00(10)
C10 C11 H11 120.0
C12 C11 C10 119.98(11)
C12 C11 H11 120.0
C6 C5 H5 120.2
C4 C5 C6 119.63(11)
C4 C5 H5 120.2
C23 C25 H25A 109.5
C23 C25 H25B 109.5
C23 C25 H25C 109.5
H25A C25 H25B 109.5
H25A C25 H25C 109.5
H25B C25 H25C 109.5
C6 C1 H1 120.0
C2 C1 C6 119.94(11)
C2 C1 H1 120.0
C13 C12 C11 119.04(10)
C13 C12 H12 120.5
C11 C12 H12 120.5
C23 C24 H24A 109.5
C23 C24 H24B 109.5
C23 C24 H24C 109.5
H24A C24 H24B 109.5
H24A C24 H24C 109.5
H24B C24 H24C 109.5
C1 C2 H2 119.9
C3 C2 C1 120.22(11)
C3 C2 H2 119.9
C5 C4 H4 119.8
C5 C4 C3 120.39(11)
C3 C4 H4 119.8
C2 C3 C4 120.13(11)
C2 C3 H3 119.9
C4 C3 H3 119.9
C23 C26 H26A 109.5
C23 C26 H26B 109.5
C23 C26 H26C 109.5
H26A C26 H26B 109.5
H26A C26 H26C 109.5
H26B C26 H26C 109.5

loop_
_geom_bond_atom_site_label_1
_geom_bond_atom_site_label_2
_geom_bond_distance
O1 C16 1.1993(14)
O3 C9 1.2187(14)
O2 C16 1.3607(14)
O2 C13 1.4004(13)
C17 C16 1.4828(14)
C17 C22 1.3898(16)
C17 C18 1.3955(16)
C19 H19 0.9300
C19 C18 1.3819(15)
C19 C20 1.4020(15)
C21 H21 0.9300
C21 C22 1.3901(15)
C21 C20 1.3958(15)
C9 C10 1.4878(14)
C9 C8 1.4504(15)
C10 C15 1.3962(15)
C10 C11 1.3928(15)
C22 H22 0.9300
C18 H18 0.9300
C15 H15 0.9300
C15 C14 1.3853(15)
C7 C8 1.2008(17)
C7 C6 1.4296(16)
C20 C23 1.5299(14)
C13 C14 1.3839(17)
C13 C12 1.3790(17)
C6 C5 1.3986(17)
C6 C1 1.3995(16)
C14 H14 0.9300
C23 C25 1.5362(16)
C23 C24 1.5392(16)
C23 C26 1.5301(16)
C11 H11 0.9300
C11 C12 1.3867(16)
C5 H5 0.9300
C5 C4 1.3842(17)
C25 H25A 0.9600
C25 H25B 0.9600
C25 H25C 0.9600
C1 H1 0.9300
C1 C2 1.3837(17)
C12 H12 0.9300
C24 H24A 0.9600
C24 H24B 0.9600
C24 H24C 0.9600
C2 H2 0.9300
C2 C3 1.3828(19)
C4 H4 0.9300
C4 C3 1.3885(19)
C3 H3 0.9300
C26 H26A 0.9600
C26 H26B 0.9600
C26 H26C 0.9600

loop_
_exptl_oxdiff_crystal_face_indexfrac_h
_exptl_oxdiff_crystal_face_indexfrac_k
_exptl_oxdiff_crystal_face_indexfrac_l
_exptl_oxdiff_crystal_face_x
_exptl_oxdiff_crystal_face_y
_exptl_oxdiff_crystal_face_z
-0.6375 -0.5826 9.9268 0.5453 0.7141 0.4391
0.6375 0.5826 -9.9268 -0.5453 -0.7141 -0.4391
-0.6295 -5.9497 3.7433 0.0894 -0.0143 0.9959
-3.5306 -0.8267 -6.3316 -0.9912 0.1295 -0.0270
2.0803 7.5880 -4.1881 0.1297 -0.1573 -1.2763
5.1570 0.8612 5.5497 1.2012 -0.4498 -0.0385
